data_4341192
loop_
_publ_author_name
'Cowan, Matthew G.'
'Miller, Reece G.'
'Southon, Peter D.'
'Price, Jason R.'
'Yazaydin, Ozgur'
'Lane, Joseph R.'
'Kepert, Cameron J.'
'Brooker, Sally'

_publ_section_title
;
 Selective Gas Adsorption in a Pair of Robust Isostructural MOFs Differing
 in Framework Charge and Anion Loading
;
_journal_name_full 'Inorganic Chemistry'
_journal_page_first 141002075607002
_journal_paper_doi 10.1021/ic501876m
_journal_year 2014
_chemical_formula_moiety 'C20 H12 Ag Co N10 O4, 2(B F4), 2(H2 O)'
_chemical_formula_sum 'C20 H16 Ag B2 Co F8 N10 O6'
_chemical_formula_weight 832.85
_chemical_name_systematic
; 
 ? 
;
_space_group_IT_number 63
_symmetry_cell_setting orthorhombic
_symmetry_space_group_name_Hall '-C 2c 2'
_symmetry_space_group_name_H-M 'C m c m'
_atom_sites_solution_hydrogens geom
_atom_sites_solution_primary direct
_atom_sites_solution_secondary difmap
_audit_creation_method SHELXL-97
_cell_angle_alpha 90.00
_cell_angle_beta 90.00
_cell_angle_gamma 90.00
_cell_formula_units_Z 4
_cell_length_a 13.708(3)
_cell_length_b 14.079(2)
_cell_length_c 13.798(3)
_cell_measurement_reflns_used 3190
_cell_measurement_temperature 90(2)
_cell_measurement_theta_max 26.3725
_cell_measurement_theta_min 2.5465
_cell_volume 2662.9(9)
_computing_structure_refinement 'SHELXL-97 (Sheldrick, 1997)'
_computing_structure_solution 'SHELXS-97 (Sheldrick, 1990)'
_diffrn_ambient_temperature 90(2)
_diffrn_measured_fraction_theta_full 0.974
_diffrn_measured_fraction_theta_max 0.974
_diffrn_measurement_device_type 'Bruker Kappa Apex II area detector'
_diffrn_measurement_method '\f and \w scans'
_diffrn_radiation_monochromator graphite
_diffrn_radiation_source 'fine-focus sealed tube'
_diffrn_radiation_type MoK\a
_diffrn_radiation_wavelength 0.71073
_diffrn_reflns_av_R_equivalents 0.0330
_diffrn_reflns_av_sigmaI/netI 0.0289
_diffrn_reflns_limit_h_max 17
_diffrn_reflns_limit_h_min -17
_diffrn_reflns_limit_k_max 14
_diffrn_reflns_limit_k_min -17
_diffrn_reflns_limit_l_max 17
_diffrn_reflns_limit_l_min -13
_diffrn_reflns_number 6792
_diffrn_reflns_theta_full 26.41
_diffrn_reflns_theta_max 26.41
_diffrn_reflns_theta_min 4.14
_exptl_absorpt_coefficient_mu 1.476
_exptl_absorpt_correction_T_max 0.8911
_exptl_absorpt_correction_T_min 0.49607
_exptl_absorpt_correction_type multi-scan
_exptl_absorpt_process_details 'SCALE(Bruker, 2004)'
_exptl_crystal_density_diffrn 2.077
_exptl_crystal_density_method 'not measured'
_exptl_crystal_F_000 1640
_exptl_crystal_size_max 0.32
_exptl_crystal_size_mid 0.20
_exptl_crystal_size_min 0.08
_refine_diff_density_max 0.773
_refine_diff_density_min -0.897
_refine_diff_density_rms 0.130
_refine_ls_extinction_method none
_refine_ls_goodness_of_fit_ref 1.085
_refine_ls_hydrogen_treatment mixed
_refine_ls_matrix_type full
_refine_ls_number_parameters 173
_refine_ls_number_reflns 1454
_refine_ls_number_restraints 24
_refine_ls_restrained_S_all 1.080
_refine_ls_R_factor_all 0.0415
_refine_ls_R_factor_gt 0.0371
_refine_ls_shift/su_max 0.000
_refine_ls_shift/su_mean 0.000
_refine_ls_structure_factor_coef Fsqd
_refine_ls_weighting_details 'calc w=1/[\s^2^(Fo^2^)+(0.0630P)^2^+9.4579P] where P=(Fo^2^+2Fc^2^)/3'
_refine_ls_weighting_scheme calc
_refine_ls_wR_factor_gt 0.1034
_refine_ls_wR_factor_ref 0.1075
_reflns_number_gt 1314
_reflns_number_total 1454
_reflns_threshold_expression >2sigma(I)
_cod_data_source_file ic501876m_si_002.cif
_cod_data_source_block mgc299
_cod_original_cell_volume 2663.1(10)
_cod_original_sg_symbol_H-M Cmcm
_cod_database_code 4341192

loop_
_symmetry_equiv_pos_as_xyz
'x, y, z'
'-x, -y, z+1/2'
'-x, y, -z+1/2'
'x, -y, -z'
'x+1/2, y+1/2, z'
'-x+1/2, -y+1/2, z+1/2'
'-x+1/2, y+1/2, -z+1/2'
'x+1/2, -y+1/2, -z'
'-x, -y, -z'
'x, y, -z-1/2'
'x, -y, z-1/2'
'-x, y, z'
'-x+1/2, -y+1/2, -z'
'x+1/2, y+1/2, -z-1/2'
'x+1/2, -y+1/2, z-1/2'
'-x+1/2, y+1/2, z'

loop_
_atom_site_label
_atom_site_type_symbol
_atom_site_fract_x
_atom_site_fract_y
_atom_site_fract_z
_atom_site_U_iso_or_equiv
_atom_site_adp_type
_atom_site_occupancy
_atom_site_symmetry_multiplicity
_atom_site_calc_flag
_atom_site_refinement_flags
_atom_site_disorder_assembly
_atom_site_disorder_group
Ag1 Ag 0.5000 0.62525(4) 0.2500 0.0235(2) Uani 1 4 d S . .
Co1 Co 1.0000 0.70961(6) 0.2500 0.0159(2) Uani 1 4 d S . .
N1 N 0.6641(3) 0.6481(3) 0.2500 0.0257(9) Uani 1 2 d S . .
N2 N 0.8605(3) 0.6945(3) 0.2500 0.0186(8) Uani 1 2 d S . .
C1 C 0.8306(4) 0.6026(3) 0.2500 0.0195(9) Uani 1 2 d S . .
C4 C 0.7918(4) 0.7613(3) 0.2500 0.0236(10) Uani 1 2 d S . .
H4 H 0.8104 0.8263 0.2500 0.028 Uiso 1 2 calc SR . .
C2 C 0.7329(4) 0.5807(3) 0.2500 0.0231(10) Uani 1 2 d S . .
H2 H 0.7137 0.5159 0.2500 0.028 Uiso 1 2 calc SR . .
C3 C 0.6942(4) 0.7377(4) 0.2500 0.0286(11) Uani 1 2 d S . .
H3 H 0.6470 0.7871 0.2500 0.034 Uiso 1 2 calc SR . .
C5 C 0.9109(4) 0.5300(3) 0.2500 0.0210(10) Uani 1 2 d S . .
O1 O 0.8953(3) 0.4459(3) 0.2500 0.0406(10) Uani 1 2 d S . .
N3 N 1.0000 0.5753(4) 0.2500 0.0210(12) Uani 1 4 d S . .
N4 N 1.0000 0.8437(4) 0.2500 0.0195(11) Uani 1 4 d S . .
C7 C 1.0000 0.8183(3) 0.4174(3) 0.0195(9) Uani 1 2 d S . .
C10 C 1.0000 0.6607(4) 0.4586(3) 0.0246(10) Uani 1 2 d S . .
H10 H 1.0000 0.5954 0.4413 0.029 Uiso 1 2 calc SR . .
C6 C 1.0000 0.8904(4) 0.3379(3) 0.0228(10) Uani 1 2 d S . .
N5 N 1.0000 0.7267(3) 0.3895(3) 0.0194(8) Uani 1 2 d S . .
C9 C 1.0000 0.6863(4) 0.5557(4) 0.0272(11) Uani 1 2 d S . .
H9 H 1.0000 0.6375 0.6033 0.033 Uiso 1 2 calc SR . .
C8 C 1.0000 0.8417(4) 0.5144(4) 0.0282(11) Uani 1 2 d S . .
H8 H 1.0000 0.9069 0.5323 0.034 Uiso 1 2 calc SR . .
N6 N 1.0000 0.7755(3) 0.5849(3) 0.0283(10) Uani 1 2 d S . .
O2 O 1.0000 0.9746(2) 0.3528(3) 0.0430(11) Uani 1 2 d S . .
B1 B 0.7677(7) 0.5527(7) 0.5116(6) 0.041(2) Uani 0.50 1 d PD A -1
F11 F 0.7847(5) 0.6311(5) 0.4551(4) 0.0587(19) Uani 0.50 1 d PD A -1
F12 F 0.7141(5) 0.5795(4) 0.5934(4) 0.0599(16) Uani 0.50 1 d PD A -1
F13 F 0.8552(4) 0.5123(4) 0.5401(4) 0.0518(13) Uani 0.50 1 d PD A -1
F14 F 0.7141(5) 0.4868(5) 0.4579(4) 0.0706(18) Uani 0.50 1 d PD A -1
O10 O 0.7235(8) 0.8058(9) 0.5379(7) 0.079(3) Uani 0.50 1 d PD B -1
H10X H 0.765(8) 0.835(7) 0.501(10) 0.094 Uiso 0.50 1 d PD C -1
H10Y H 0.744(9) 0.748(3) 0.540(10) 0.094 Uiso 0.50 1 d PD D -1

loop_
_atom_site_aniso_label
_atom_site_aniso_U_11
_atom_site_aniso_U_22
_atom_site_aniso_U_33
_atom_site_aniso_U_23
_atom_site_aniso_U_13
_atom_site_aniso_U_12
Ag1 0.0281(3) 0.0235(4) 0.0190(3) 0.000 0.000 0.000
Co1 0.0254(5) 0.0126(5) 0.0095(4) 0.000 0.000 0.000
N1 0.030(2) 0.021(2) 0.026(2) 0.000 0.000 0.0025(17)
N2 0.029(2) 0.016(2) 0.0116(17) 0.000 0.000 0.0008(16)
C1 0.028(2) 0.016(2) 0.014(2) 0.000 0.000 0.0001(19)
C4 0.032(3) 0.011(2) 0.027(2) 0.000 0.000 0.0002(19)
C2 0.033(3) 0.018(3) 0.019(2) 0.000 0.000 -0.0031(19)
C3 0.035(3) 0.019(3) 0.031(3) 0.000 0.000 0.004(2)
C5 0.034(3) 0.012(2) 0.018(2) 0.000 0.000 -0.0014(18)
O1 0.036(2) 0.0130(19) 0.073(3) 0.000 0.000 -0.0011(16)
N3 0.026(3) 0.021(3) 0.016(3) 0.000 0.000 0.000
N4 0.030(3) 0.017(3) 0.012(3) 0.000 0.000 0.000
C7 0.033(2) 0.007(2) 0.018(2) -0.0015(17) 0.000 0.000
C10 0.041(3) 0.014(3) 0.018(2) 0.0022(18) 0.000 0.000
C6 0.035(3) 0.020(3) 0.014(2) -0.0019(19) 0.000 0.000
N5 0.0258(19) 0.020(2) 0.0127(18) -0.0009(15) 0.000 0.000
C9 0.044(3) 0.022(3) 0.016(2) 0.0051(19) 0.000 0.000
C8 0.049(3) 0.016(3) 0.019(2) -0.003(2) 0.000 0.000
N6 0.046(3) 0.023(2) 0.016(2) -0.0005(17) 0.000 0.000
O2 0.095(3) 0.016(2) 0.0181(18) -0.0025(15) 0.000 0.000
B1 0.050(6) 0.049(6) 0.025(5) 0.006(4) 0.005(4) 0.008(5)
F11 0.071(4) 0.072(5) 0.033(3) 0.009(3) 0.007(3) 0.027(4)
F12 0.073(4) 0.076(4) 0.030(3) 0.010(3) 0.015(3) 0.022(3)
F13 0.048(3) 0.050(3) 0.058(3) 0.006(3) 0.000(2) 0.010(2)
F14 0.084(5) 0.079(5) 0.049(3) 0.005(4) -0.016(3) -0.018(4)
O10 0.084(7) 0.105(8) 0.047(5) 0.010(6) 0.020(4) 0.035(7)

loop_
_atom_type_symbol
_atom_type_description
_atom_type_scat_dispersion_real
_atom_type_scat_dispersion_imag
_atom_type_scat_source
C C 0.0033 0.0016 'International Tables Vol C Tables 4.2.6.8 and 6.1.1.4'
H H 0.0000 0.0000 'International Tables Vol C Tables 4.2.6.8 and 6.1.1.4'
B B 0.0013 0.0007 'International Tables Vol C Tables 4.2.6.8 and 6.1.1.4'
N N 0.0061 0.0033 'International Tables Vol C Tables 4.2.6.8 and 6.1.1.4'
O O 0.0106 0.0060 'International Tables Vol C Tables 4.2.6.8 and 6.1.1.4'
F F 0.0171 0.0103 'International Tables Vol C Tables 4.2.6.8 and 6.1.1.4'
Co Co 0.3494 0.9721 'International Tables Vol C Tables 4.2.6.8 and 6.1.1.4'
Ag Ag -0.8971 1.1015 'International Tables Vol C Tables 4.2.6.8 and 6.1.1.4'

loop_
_geom_angle_atom_site_label_1
_geom_angle_atom_site_label_2
_geom_angle_atom_site_label_3
_geom_angle
_geom_angle_site_symmetry_1
_geom_angle_site_symmetry_3
N1 Ag1 N1 163.7(2) . 3_655
N1 Ag1 O2 96.76(9) . 14_446
N1 Ag1 O2 96.76(9) 3_655 14_446
N1 Ag1 O2 96.76(9) . 5_445
N1 Ag1 O2 96.76(9) 3_655 5_445
O2 Ag1 O2 67.56(16) 14_446 5_445
N4 Co1 N3 180.000(1) . .
N4 Co1 N2 96.36(12) . .
N3 Co1 N2 83.64(12) . .
N4 Co1 N2 96.36(12) . 3_755
N3 Co1 N2 83.64(12) . 3_755
N2 Co1 N2 167.3(2) . 3_755
N4 Co1 N5 82.88(12) . .
N3 Co1 N5 97.12(12) . .
N2 Co1 N5 90.786(19) . .
N2 Co1 N5 90.787(19) 3_755 .
N4 Co1 N5 82.88(12) . 10_556
N3 Co1 N5 97.12(12) . 10_556
N2 Co1 N5 90.786(19) . 10_556
N2 Co1 N5 90.786(19) 3_755 10_556
N5 Co1 N5 165.8(2) . 10_556
C3 N1 C2 117.0(5) . .
C3 N1 Ag1 116.3(3) . .
C2 N1 Ag1 126.7(3) . .
C4 N2 C1 117.4(4) . .
C4 N2 Co1 128.6(3) . .
C1 N2 Co1 113.9(3) . .
N2 C1 C2 120.5(4) . .
N2 C1 C5 115.3(4) . .
C2 C1 C5 124.2(4) . .
N2 C4 C3 121.0(4) . .
N2 C4 H4 119.5 . .
C3 C4 H4 119.5 . .
N1 C2 C1 121.9(4) . .
N1 C2 H2 119.0 . .
C1 C2 H2 119.0 . .
N1 C3 C4 122.1(5) . .
N1 C3 H3 118.9 . .
C4 C3 H3 118.9 . .
O1 C5 N3 127.9(5) . .
O1 C5 C1 122.6(5) . .
N3 C5 C1 109.5(4) . .
C5 N3 C5 124.8(6) . 3_755
C5 N3 Co1 117.6(3) . .
C5 N3 Co1 117.6(3) 3_755 .
C6 N4 C6 123.1(6) 10_556 .
C6 N4 Co1 118.5(3) 10_556 .
C6 N4 Co1 118.5(3) . .
N5 C7 C8 120.5(4) . .
N5 C7 C6 116.2(4) . .
C8 C7 C6 123.4(4) . .
N5 C10 C9 120.7(5) . .
N5 C10 H10 119.7 . .
C9 C10 H10 119.7 . .
O2 C6 N4 128.3(5) . .
O2 C6 C7 122.9(4) . .
N4 C6 C7 108.8(4) . .
C10 N5 C7 117.6(4) . .
C10 N5 Co1 128.6(3) . .
C7 N5 Co1 113.7(3) . .
N6 C9 C10 122.8(4) . .
N6 C9 H9 118.6 . .
C10 C9 H9 118.6 . .
N6 C8 C7 122.3(5) . .
N6 C8 H8 118.9 . .
C7 C8 H8 118.9 . .
C9 N6 C8 116.1(4) . .
C6 O2 Ag1 136.4(3) . 5
F11 B1 F13 110.2(7) . .
F11 B1 F14 108.8(7) . .
F13 B1 F14 109.5(7) . .
F11 B1 F12 109.3(7) . .
F13 B1 F12 109.7(6) . .
F14 B1 F12 109.3(8) . .
H10X O10 H10Y 105(5) . .

loop_
_geom_bond_atom_site_label_1
_geom_bond_atom_site_label_2
_geom_bond_distance
_geom_bond_site_symmetry_2
Ag1 N1 2.272(4) .
Ag1 N1 2.272(4) 3_655
Ag1 O2 2.552(4) 14_446
Ag1 O2 2.552(4) 5_445
Co1 N4 1.888(6) .
Co1 N3 1.891(6) .
Co1 N2 1.924(4) .
Co1 N2 1.924(4) 3_755
Co1 N5 1.940(4) .
Co1 N5 1.940(4) 10_556
N1 C3 1.327(7) .
N1 C2 1.338(7) .
N2 C4 1.331(6) .
N2 C1 1.357(6) .
C1 C2 1.374(7) .
C1 C5 1.503(7) .
C4 C3 1.379(8) .
C4 H4 0.9500 .
C2 H2 0.9500 .
C3 H3 0.9500 .
C5 O1 1.204(6) .
C5 N3 1.378(5) .
N3 C5 1.378(5) 3_755
N4 C6 1.379(5) 10_556
N4 C6 1.379(5) .
C7 N5 1.346(6) .
C7 C8 1.380(7) .
C7 C6 1.495(6) .
C10 N5 1.332(6) .
C10 C9 1.388(7) .
C10 H10 0.9500 .
C6 O2 1.204(6) .
C9 N6 1.318(7) .
C9 H9 0.9500 .
C8 N6 1.347(7) .
C8 H8 0.9500 .
O2 Ag1 2.551(4) 5
B1 F11 1.371(10) .
B1 F13 1.385(9) .
B1 F14 1.396(9) .
B1 F12 1.398(9) .
O10 H10X 0.87(2) .
O10 H10Y 0.87(2) .

loop_
_geom_hbond_atom_site_label_D
_geom_hbond_atom_site_label_H
_geom_hbond_atom_site_label_A
_geom_hbond_distance_DH
_geom_hbond_distance_HA
_geom_hbond_distance_DA
_geom_hbond_angle_DHA
O10 H10Y F11 0.87(2) 2.09(8) 2.839(15) 144(12)
O10 H10Y F12 0.87(2) 2.51(6) 3.280(13) 148(10)

loop_
_geom_torsion_atom_site_label_1
_geom_torsion_atom_site_label_2
_geom_torsion_atom_site_label_3
_geom_torsion_atom_site_label_4
_geom_torsion
_geom_torsion_site_symmetry_1
_geom_torsion_site_symmetry_4
N1 Ag1 N1 C3 0.0 3_655 .
O2 Ag1 N1 C3 145.95(8) 14_446 .
O2 Ag1 N1 C3 -145.95(8) 5_445 .
N1 Ag1 N1 C2 180.0 3_655 .
O2 Ag1 N1 C2 -34.05(8) 14_446 .
O2 Ag1 N1 C2 34.05(8) 5_445 .
N4 Co1 N2 C4 0.0 . .
N3 Co1 N2 C4 180.0 . .
N2 Co1 N2 C4 180.0 3_755 .
N5 Co1 N2 C4 82.93(12) . .
N5 Co1 N2 C4 -82.93(12) 10_556 .
N4 Co1 N2 C1 180.0 . .
N3 Co1 N2 C1 0.0 . .
N2 Co1 N2 C1 0.0 3_755 .
N5 Co1 N2 C1 -97.07(12) . .
N5 Co1 N2 C1 97.07(12) 10_556 .
C4 N2 C1 C2 0.0 . .
Co1 N2 C1 C2 180.0 . .
C4 N2 C1 C5 180.0 . .
Co1 N2 C1 C5 0.0 . .
C1 N2 C4 C3 0.0 . .
Co1 N2 C4 C3 180.0 . .
C3 N1 C2 C1 0.0 . .
Ag1 N1 C2 C1 180.0 . .
N2 C1 C2 N1 0.0 . .
C5 C1 C2 N1 180.0 . .
C2 N1 C3 C4 0.0 . .
Ag1 N1 C3 C4 180.0 . .
N2 C4 C3 N1 0.0 . .
N2 C1 C5 O1 180.0 . .
C2 C1 C5 O1 0.0 . .
N2 C1 C5 N3 0.0 . .
C2 C1 C5 N3 180.0 . .
O1 C5 N3 C5 0.0 . 3_755
C1 C5 N3 C5 180.0 . 3_755
O1 C5 N3 Co1 180.0 . .
C1 C5 N3 Co1 0.0 . .
N4 Co1 N3 C5 0(100) . .
N2 Co1 N3 C5 0.0 . .
N2 Co1 N3 C5 180.0 3_755 .
N5 Co1 N3 C5 90.0 . .
N5 Co1 N3 C5 -90.0 10_556 .
N4 Co1 N3 C5 180(100) . 3_755
N2 Co1 N3 C5 180.0 . 3_755
N2 Co1 N3 C5 0.0 3_755 3_755
N5 Co1 N3 C5 -90.0 . 3_755
N5 Co1 N3 C5 90.0 10_556 3_755
N3 Co1 N4 C6 -90(100) . 10_556
N2 Co1 N4 C6 -90.000(1) . 10_556
N2 Co1 N4 C6 90.000(1) 3_755 10_556
N5 Co1 N4 C6 180.000(1) . 10_556
N5 Co1 N4 C6 0.000(1) 10_556 10_556
N3 Co1 N4 C6 90(100) . .
N2 Co1 N4 C6 90.000(1) . .
N2 Co1 N4 C6 -90.000(1) 3_755 .
N5 Co1 N4 C6 0.000(1) . .
N5 Co1 N4 C6 180.000(1) 10_556 .
C6 N4 C6 O2 0.000(2) 10_556 .
Co1 N4 C6 O2 180.000(2) . .
C6 N4 C6 C7 180.000(1) 10_556 .
Co1 N4 C6 C7 0.000(2) . .
N5 C7 C6 O2 180.000(2) . .
C8 C7 C6 O2 0.000(2) . .
N5 C7 C6 N4 0.000(2) . .
C8 C7 C6 N4 180.000(2) . .
C9 C10 N5 C7 0.000(2) . .
C9 C10 N5 Co1 180.000(1) . .
C8 C7 N5 C10 0.000(2) . .
C6 C7 N5 C10 180.000(2) . .
C8 C7 N5 Co1 180.000(1) . .
C6 C7 N5 Co1 0.000(1) . .
N4 Co1 N5 C10 180.000(2) . .
N3 Co1 N5 C10 0.000(2) . .
N2 Co1 N5 C10 83.69(11) . .
N2 Co1 N5 C10 -83.69(11) 3_755 .
N5 Co1 N5 C10 180.000(3) 10_556 .
N4 Co1 N5 C7 0.000(1) . .
N3 Co1 N5 C7 180.000(1) . .
N2 Co1 N5 C7 -96.31(11) . .
N2 Co1 N5 C7 96.31(11) 3_755 .
N5 Co1 N5 C7 0.000(3) 10_556 .
N5 C10 C9 N6 0.000(2) . .
N5 C7 C8 N6 0.000(2) . .
C6 C7 C8 N6 180.000(2) . .
C10 C9 N6 C8 0.000(2) . .
C7 C8 N6 C9 0.000(2) . .
N4 C6 O2 Ag1 0.000(2) . 5
C7 C6 O2 Ag1 180.000(1) . 5
